data_2222037
loop_
_publ_author_name
'Mizobe, Yuji'
'Bishop, Roger'
'Craig, Donald C.'
'Scudder, Marcia L.'

_publ_section_title
;2,8-Dimethyltricyclo[5.3.1.1^3,9^]dodecane-<i>syn</i>-2,<i>syn</i>-8-diol--propanoic
 acid (1/1)
;
_journal_coeditor_code HG2504
_journal_issue 6
_journal_name_full 'Acta Crystallographica Section E'
_journal_page_first o1241
_journal_paper_doi 10.1107/S1600536809016547
_journal_volume 65
_journal_year 2009
_chemical_formula_iupac 'C14 H24 O2 , C3 H6 O2'
_chemical_formula_moiety 'C14 H24 O2 , C3 H6 O2'
_chemical_formula_sum 'C17 H30 O4'
_chemical_formula_weight 298.4
_chemical_name_systematic
;
2,8-Dimethyltricyclo[5.3.1.1^3,9^]dodecane-<i>syn</i>-2,<i>syn</i>-8-diol--
propanoic acid (1/1)
;
_space_group_crystal_system monoclinic
_space_group_IT_number 14
_space_group_name_Hall '-P 2ybc'
_space_group_name_H-M_alt 'P 1 21/c 1'
_symmetry_space_group_name_Hall '-P 2ybc'
_symmetry_space_group_name_H-M 'P 1 21/c 1'
_atom_type_scat_source 'International Tables for X-ray Crystallography, Vol. IV'
_cell_angle_alpha 90
_cell_angle_beta 110.23(2)
_cell_angle_gamma 90
_cell_formula_units_Z 4
_cell_length_a 7.390(4)
_cell_length_b 13.218(5)
_cell_length_c 18.469(8)
_cell_measurement_reflns_used 11
_cell_measurement_temperature 294
_cell_measurement_theta_max 12
_cell_measurement_theta_min 11
_cell_volume 1692.8(14)
_computing_cell_refinement 'CAD-4 Softwar (Enraf--Nonius, 1989)'
_computing_data_collection 'CAD-4 Software (Enraf--Nonius, 1989)'
_computing_data_reduction 'local program'
_computing_molecular_graphics
;
ORTEP-3 (Farrugia, 1997) and CrystalMaker (Palmer, 2005)
;
_computing_publication_material 'local programs'
_computing_structure_refinement 'RAELS (Rae, 2000)'
_computing_structure_solution 'SIR92 (Altomare <i>et al.</i>,  1994)'
_diffrn_measured_fraction_theta_full 1.00
_diffrn_measured_fraction_theta_max 1.00
_diffrn_measurement_device_type 'Enraf--Nonius CAD-4'
_diffrn_measurement_method \w/2\q
_diffrn_radiation_type 'Mo K\a'
_diffrn_radiation_wavelength 0.71073
_diffrn_reflns_av_R_equivalents 0.014
_diffrn_reflns_limit_h_max 8
_diffrn_reflns_limit_h_min 0
_diffrn_reflns_limit_k_max 15
_diffrn_reflns_limit_k_min 0
_diffrn_reflns_limit_l_max 22
_diffrn_reflns_limit_l_min -22
_diffrn_reflns_number 3188
_diffrn_reflns_theta_full 25
_diffrn_reflns_theta_max 25
_diffrn_standards_decay_% 29
_diffrn_standards_interval_time 30
_diffrn_standards_number 1
_exptl_absorpt_coefficient_mu 0.079
_exptl_absorpt_correction_type none
_exptl_crystal_colour colourless
_exptl_crystal_density_diffrn 1.17
_exptl_crystal_density_method 'not measured'
_exptl_crystal_description irregular
_exptl_crystal_F_000 656.0
_exptl_crystal_size_rad 0.10
_refine_diff_density_max 0.39
_refine_diff_density_min -0.41
_refine_ls_extinction_method none
_refine_ls_goodness_of_fit_ref 1.32
_refine_ls_hydrogen_treatment constr
_refine_ls_number_parameters 199
_refine_ls_number_reflns 2942
_refine_ls_number_restraints 0
_refine_ls_R_factor_gt 0.056
_refine_ls_shift/su_max 0.003
_refine_ls_structure_factor_coef F
_refine_ls_weighting_details 'w = 1/[\s^2^(F) + 0.0004F^2^]'
_refine_ls_weighting_scheme calc
_refine_ls_wR_factor_ref 0.070
_reflns_number_gt 1786
_reflns_number_total 2942
_reflns_threshold_expression I>2\s(I)
_cod_data_source_file hg2504.cif
_cod_data_source_block I
_cod_original_cell_volume 1693.0(10)
_cod_database_code 2222037
_cod_database_fobs_code 2222037

loop_
_space_group_symop_id
_space_group_symop_operation_xyz
1 x,y,z
2 -x,1/2+y,1/2-z
3 -x,-y,-z
4 x,1/2-y,1/2+z

loop_
_atom_site_type_symbol
_atom_site_label
_atom_site_fract_x
_atom_site_fract_y
_atom_site_fract_z
_atom_site_U_iso_or_equiv
_atom_site_adp_type
_atom_site_occupancy
O O1 0.7617(2) 0.28660(10) 0.26850(10) 0.0659(5) Uani 1.0
O O2 0.4331(2) 0.66382(11) 0.16336(9) 0.0559(5) Uani 1.0
C C1 0.4896(3) 0.3428(2) 0.16360(10) 0.0495(6) Uani 1.0
C C2 0.7107(3) 0.3385(2) 0.19510(10) 0.0496(6) Uani 1.0
C C3 0.8088(3) 0.4441(2) 0.20350(10) 0.0513(6) Uani 1.0
C C4 0.6996(3) 0.5155(2) 0.13560(10) 0.0503(6) Uani 1.0
C C5 0.4789(3) 0.5105(2) 0.10320(10) 0.0475(6) Uani 1.0
C C6 0.3662(3) 0.5599(2) 0.14930(10) 0.0472(6) Uani 1.0
C C7 0.3899(3) 0.5039(2) 0.22620(10) 0.0528(6) Uani 1.0
C C8 0.3898(4) 0.3878(2) 0.21610(10) 0.0579(7) Uani 1.0
C C9 0.4195(3) 0.4001(2) 0.08710(10) 0.0536(6) Uani 1.0
C C10 0.7824(4) 0.2728(2) 0.1425(2) 0.0718(8) Uani 1.0
C C11 0.1519(4) 0.5658(2) 0.1009(2) 0.0656(8) Uani 1.0
C C12 0.8701(4) 0.4943(2) 0.2831(2) 0.0695(8) Uani 1.0
C C13 0.7455(5) 0.5768(3) 0.2979(2) 0.0670(10) Uani 0.75
C C13' 0.7388(9) 0.4872(7) 0.3304(4) 0.0670(10) Uani 0.25
C C14 0.5481(5) 0.5443(2) 0.29940(10) 0.0707(8) Uani 1.0
O O1P 0.5377(3) 0.77750(10) 0.06740(10) 0.0740(6) Uani 1.0
O O2P 0.8391(3) 0.7734(2) 0.14820(10) 0.0801(6) Uani 1.0
C C1P 0.7228(4) 0.7995(2) 0.0878(2) 0.0667(7) Uani 1.0
C C2P 0.7710(5) 0.8619(3) 0.0287(2) 0.0960(10) Uani 1.0
C C3P 0.9587(9) 0.8359(5) 0.0180(3) 0.119(2) Uani 0.68
C C3'P 0.6746(18) 0.9630(8) 0.0220(6) 0.119(2) Uani 0.32
H H101 0.9031 0.2819 0.2980 0.066 Uani 1.0
H H102 0.3622 0.7085 0.1882 0.056 Uani 1.0
H HC1 0.4427 0.2716 0.1523 0.049 Uani 1.0
H HC3 0.9335 0.4301 0.1955 0.051 Uani 1.0
H H1C4 0.7466 0.5001 0.0921 0.050 Uani 1.0
H H2C4 0.7357 0.5865 0.1536 0.050 Uani 1.0
H HC5 0.4377 0.5454 0.0520 0.047 Uani 1.0
H HC7 0.2666 0.5181 0.2354 0.053 Uani 1.0
H H1C8 0.2520 0.3657 0.1953 0.058 Uani 1.0
H H2C8 0.4535 0.3580 0.2686 0.058 Uani 1.0
H H1C9 0.2759 0.3951 0.0636 0.054 Uani 1.0
H H2C9 0.4795 0.3706 0.0509 0.054 Uani 1.0
H H1C10 0.7499 0.3061 0.0909 0.072 Uani 1.0
H H2C10 0.9254 0.2643 0.1660 0.072 Uani 1.0
H H3C10 0.7188 0.2050 0.1360 0.072 Uani 1.0
H H1C11 0.0979 0.4958 0.0894 0.066 Uani 1.0
H H2C11 0.0820 0.6035 0.1301 0.066 Uani 1.0
H H3C11 0.1354 0.6018 0.0514 0.066 Uani 1.0
H H1C12 1.0007 0.5242 0.2929 0.069 Uani 0.75
H H2C12 0.8794 0.4394 0.3215 0.069 Uani 0.75
H H1'C12 0.8886 0.5679 0.2752 0.069 Uani 0.25
H H2'C12 0.9963 0.4635 0.3147 0.069 Uani 0.25
H H1C13 0.7237 0.6289 0.2565 0.067 Uani 0.75
H H2C13 0.8185 0.6079 0.3491 0.067 Uani 0.75
H H1C13' 0.8114 0.5142 0.3831 0.067 Uani 0.25
H H2C13' 0.7085 0.4141 0.3342 0.067 Uani 0.25
H H1C14 0.5727 0.4897 0.3391 0.071 Uani 0.75
H H2C14 0.4921 0.6047 0.3166 0.071 Uani 0.75
H H1'C14 0.4920 0.5456 0.3415 0.071 Uani 0.25
H H2'C14 0.5785 0.6150 0.2880 0.071 Uani 0.25
H H101P 0.4980 0.7344 0.1038 0.074 Uani 1.0
H H1C2P 0.7770 0.9345 0.0447 0.096 Uani 0.68
H H2C2P 0.6649 0.8527 -0.0221 0.096 Uani 0.68
H H1'C2P 0.7236 0.8267 -0.0224 0.096 Uani 0.32
H H2'C2P 0.9138 0.8713 0.0452 0.096 Uani 0.32
H H1C3P 0.9777 0.8811 -0.0222 0.119 Uani 0.68
H H2C3P 1.0675 0.8456 0.0679 0.119 Uani 0.68
H H3C3P 0.9554 0.7638 0.0011 0.119 Uani 0.68
H H1C3P' 0.7056 1.0050 -0.0172 0.119 Uani 0.32
H H2C3P' 0.5318 0.9533 0.0056 0.119 Uani 0.32
H H3C3P' 0.7219 0.9979 0.0732 0.119 Uani 0.32

loop_
_atom_site_aniso_label
_atom_site_aniso_U_11
_atom_site_aniso_U_22
_atom_site_aniso_U_33
_atom_site_aniso_U_12
_atom_site_aniso_U_13
_atom_site_aniso_U_23
_atom_site_aniso_type_symbol
O1 0.0520(10) 0.0710(10) 0.0710(10) -0.0012(9) 0.0151(9) 0.0241(9) O
O2 0.0600(10) 0.0460(10) 0.0680(10) -0.0018(8) 0.0298(8) -0.0045(8) O
C1 0.0490(10) 0.0410(10) 0.0590(10) -0.0080(10) 0.0210(10) -0.0020(10) C
C2 0.0500(10) 0.0450(10) 0.0570(10) -0.0010(10) 0.0220(10) 0.0030(10) C
C3 0.0460(10) 0.0480(10) 0.061(2) -0.0020(10) 0.0200(10) 0.0000(10) C
C4 0.0510(10) 0.0470(10) 0.060(2) -0.0020(10) 0.0280(10) 0.0000(10) C
C5 0.0510(10) 0.0490(10) 0.0440(10) -0.0030(10) 0.0190(10) 0.0010(10) C
C6 0.0470(10) 0.0430(10) 0.0540(10) -0.0030(10) 0.0200(10) -0.0020(10) C
C7 0.053(2) 0.0580(10) 0.0560(10) 0.0030(10) 0.0300(10) 0.0050(10) C
C8 0.054(2) 0.057(2) 0.070(2) -0.0020(10) 0.0310(10) 0.0070(10) C
C9 0.054(2) 0.0520(10) 0.053(2) -0.0030(10) 0.0160(10) -0.0050(10) C
C10 0.067(2) 0.058(2) 0.099(2) 0.0050(10) 0.039(2) -0.010(2) C
C11 0.047(2) 0.070(2) 0.074(2) 0.0020(10) 0.0140(10) 0.0040(10) C
C12 0.059(2) 0.067(2) 0.068(2) 0.0000(10) 0.0030(10) -0.0080(10) C
C13 0.069(2) 0.068(2) 0.055(2) -0.005(2) 0.008(2) -0.015(2) C
C13' 0.069(2) 0.068(2) 0.055(2) -0.005(2) 0.008(2) -0.015(2) C
C14 0.087(2) 0.077(2) 0.049(2) 0.002(2) 0.0250(10) -0.0080(10) C
O1P 0.0680(10) 0.0830(10) 0.0660(10) -0.0100(10) 0.0154(9) 0.0080(10) O
O2P 0.0670(10) 0.0870(10) 0.0740(10) -0.0130(10) 0.0080(10) 0.0110(10) O
C1P 0.073(2) 0.058(2) 0.067(2) -0.012(2) 0.022(2) -0.0020(10) C
C2P 0.105(3) 0.099(3) 0.084(2) -0.020(2) 0.031(2) 0.017(2) C
C3P 0.136(5) 0.143(5) 0.083(3) -0.002(4) 0.046(3) 0.024(3) C
C3'P 0.136(5) 0.143(5) 0.083(3) -0.002(4) 0.046(3) 0.024(3) C

loop_
_geom_angle_atom_site_label_1
_geom_angle_atom_site_label_2
_geom_angle_atom_site_label_3
_geom_angle_site_symmetry_1
_geom_angle_site_symmetry_2
_geom_angle_site_symmetry_3
_geom_angle
_geom_angle_publ_flag
C2 O1 H101 1_555 1_555 1_555 115.1 no
C6 O2 H102 1_555 1_555 1_555 116.1 no
C2 C1 C8 1_555 1_555 1_555 117.3(2) no
C2 C1 C9 1_555 1_555 1_555 110.2(2) no
C2 C1 HC1 1_555 1_555 1_555 106.9 no
C8 C1 C9 1_555 1_555 1_555 108.1(2) no
C8 C1 HC1 1_555 1_555 1_555 106.9 no
C9 C1 HC1 1_555 1_555 1_555 106.9 no
O1 C2 C1 1_555 1_555 1_555 105.7(2) no
O1 C2 C3 1_555 1_555 1_555 111.7(2) no
O1 C2 C10 1_555 1_555 1_555 106.9(2) no
C1 C2 C3 1_555 1_555 1_555 113.8(2) no
C1 C2 C10 1_555 1_555 1_555 109.8(2) no
C3 C2 C10 1_555 1_555 1_555 108.8(2) no
C2 C3 C4 1_555 1_555 1_555 111.7(2) no
C2 C3 C12 1_555 1_555 1_555 117.2(2) no
C2 C3 HC3 1_555 1_555 1_555 103.9 no
C4 C3 C12 1_555 1_555 1_555 114.2(2) no
C4 C3 HC3 1_555 1_555 1_555 103.9 no
C12 C3 HC3 1_555 1_555 1_555 103.9 no
C3 C4 C5 1_555 1_555 1_555 118.3(2) no
C3 C4 H1C4 1_555 1_555 1_555 107.2 no
C3 C4 H2C4 1_555 1_555 1_555 107.2 no
C5 C4 H1C4 1_555 1_555 1_555 107.2 no
C5 C4 H2C4 1_555 1_555 1_555 107.2 no
H1C4 C4 H2C4 1_555 1_555 1_555 109.5 no
C4 C5 C6 1_555 1_555 1_555 118.4(2) no
C4 C5 C9 1_555 1_555 1_555 108.3(2) no
C4 C5 HC5 1_555 1_555 1_555 106.5 no
C6 C5 C9 1_555 1_555 1_555 110.0(2) no
C6 C5 HC5 1_555 1_555 1_555 106.5 no
C9 C5 HC5 1_555 1_555 1_555 106.5 no
O2 C6 C5 1_555 1_555 1_555 106.6(2) no
O2 C6 C7 1_555 1_555 1_555 111.3(2) no
O2 C6 C11 1_555 1_555 1_555 106.0(2) no
C5 C6 C7 1_555 1_555 1_555 113.3(2) no
C5 C6 C11 1_555 1_555 1_555 110.5(2) no
C7 C6 C11 1_555 1_555 1_555 109.0(2) no
C6 C7 C8 1_555 1_555 1_555 111.5(2) no
C6 C7 C14 1_555 1_555 1_555 116.5(2) no
C6 C7 HC7 1_555 1_555 1_555 104.2 no
C8 C7 C14 1_555 1_555 1_555 114.6(2) no
C8 C7 HC7 1_555 1_555 1_555 104.2 no
C14 C7 HC7 1_555 1_555 1_555 104.2 no
C1 C8 C7 1_555 1_555 1_555 118.9(2) no
C1 C8 H1C8 1_555 1_555 1_555 107.1 no
C1 C8 H2C8 1_555 1_555 1_555 107.1 no
C7 C8 H1C8 1_555 1_555 1_555 107.1 no
C7 C8 H2C8 1_555 1_555 1_555 107.1 no
H1C8 C8 H2C8 1_555 1_555 1_555 109.5 no
C1 C9 C5 1_555 1_555 1_555 108.2(2) no
C1 C9 H1C9 1_555 1_555 1_555 109.8 no
C1 C9 H2C9 1_555 1_555 1_555 109.8 no
C5 C9 H1C9 1_555 1_555 1_555 109.8 no
C5 C9 H2C9 1_555 1_555 1_555 109.8 no
H1C9 C9 H2C9 1_555 1_555 1_555 109.5 no
C2 C10 H1C10 1_555 1_555 1_555 109.5 no
C2 C10 H2C10 1_555 1_555 1_555 109.5 no
C2 C10 H3C10 1_555 1_555 1_555 109.5 no
H1C10 C10 H2C10 1_555 1_555 1_555 109.5 no
H1C10 C10 H3C10 1_555 1_555 1_555 109.5 no
H2C10 C10 H3C10 1_555 1_555 1_555 109.5 no
C6 C11 H1C11 1_555 1_555 1_555 109.5 no
C6 C11 H2C11 1_555 1_555 1_555 109.5 no
C6 C11 H3C11 1_555 1_555 1_555 109.5 no
H1C11 C11 H2C11 1_555 1_555 1_555 109.5 no
H1C11 C11 H3C11 1_555 1_555 1_555 109.5 no
H2C11 C11 H3C11 1_555 1_555 1_555 109.5 no
C3 C12 C13 1_555 1_555 1_555 119.4(2) no
C3 C12 C13' 1_555 1_555 1_555 119.4(4) no
C3 C12 H1C12 1_555 1_555 1_555 106.9 no
C3 C12 H2C12 1_555 1_555 1_555 106.9 no
C3 C12 H1'C12 1_555 1_555 1_555 106.9 no
C3 C12 H2'C12 1_555 1_555 1_555 106.9 no
C13 C12 H1C12 1_555 1_555 1_555 106.9 no
C13 C12 H2C12 1_555 1_555 1_555 106.9 no
C13' C12 H1'C12 1_555 1_555 1_555 106.9 no
C13' C12 H2'C12 1_555 1_555 1_555 106.9 no
H1C12 C12 H2C12 1_555 1_555 1_555 109.5 no
H1'C12 C12 H2'C12 1_555 1_555 1_555 109.5 no
C12 C13 C14 1_555 1_555 1_555 116.4(3) no
C12 C13 H1C13 1_555 1_555 1_555 107.7 no
C12 C13 H2C13 1_555 1_555 1_555 107.7 no
C14 C13 H1C13 1_555 1_555 1_555 107.7 no
C14 C13 H2C13 1_555 1_555 1_555 107.7 no
H1C13 C13 H2C13 1_555 1_555 1_555 109.5 no
C12 C13' C14 1_555 1_555 1_555 116.5(4) no
C12 C13' H1C13' 1_555 1_555 1_555 107.7 no
C12 C13' H2C13' 1_555 1_555 1_555 107.7 no
C14 C13' H1C13' 1_555 1_555 1_555 107.7 no
C14 C13' H2C13' 1_555 1_555 1_555 107.7 no
H1C13' C13' H2C13' 1_555 1_555 1_555 109.5 no
C7 C14 C13 1_555 1_555 1_555 121.3(2) no
C7 C14 C13' 1_555 1_555 1_555 118.6(4) no
C7 C14 H1C14 1_555 1_555 1_555 106.4 no
C7 C14 H2C14 1_555 1_555 1_555 106.4 no
C13 C14 H1C14 1_555 1_555 1_555 106.4 no
C13 C14 H2C14 1_555 1_555 1_555 106.4 no
H1C14 C14 H2C14 1_555 1_555 1_555 109.5 no
C1P O1P H101P 1_555 1_555 1_555 116.7 no
O1P C1P O2P 1_555 1_555 1_555 122.8(3) no
O1P C1P C2P 1_555 1_555 1_555 113.2(3) no
O2P C1P C2P 1_555 1_555 1_555 124.0(3) no
C1P C2P C3P 1_555 1_555 1_555 115.4(3) no
C1P C2P C3'P 1_555 1_555 1_555 108.8(5) no
C1P C2P H1C2P 1_555 1_555 1_555 108.0 no
C1P C2P H2C2P 1_555 1_555 1_555 108.0 no
C1P C2P H1'C2P 1_555 1_555 1_555 109.6 no
C1P C2P H2'C2P 1_555 1_555 1_555 109.6 no
H1C2P C2P H2C2P 1_555 1_555 1_555 109.5 no
H1'C2P C2P H2'C2P 1_555 1_555 1_555 109.5 no
C2P C3P H1C3P 1_555 1_555 1_555 109.5 no
C2P C3P H2C3P 1_555 1_555 1_555 109.5 no
C2P C3P H3C3P 1_555 1_555 1_555 109.5 no
H1C3P C3P H2C3P 1_555 1_555 1_555 109.5 no
H1C3P C3P H3C3P 1_555 1_555 1_555 109.5 no
H2C3P C3P H3C3P 1_555 1_555 1_555 109.5 no
C2P C3'P H1C3P' 1_555 1_555 1_555 109.5 no
C2P C3'P H2C3P' 1_555 1_555 1_555 109.5 no
C2P C3'P H3C3P' 1_555 1_555 1_555 109.5 no
H1C3P' C3'P H2C3P' 1_555 1_555 1_555 109.5 no
H1C3P' C3'P H3C3P' 1_555 1_555 1_555 109.5 no
H2C3P' C3'P H3C3P' 1_555 1_555 1_555 109.5 no

loop_
_geom_bond_atom_site_label_1
_geom_bond_atom_site_label_2
_geom_bond_site_symmetry_1
_geom_bond_site_symmetry_2
_geom_bond_distance
_geom_bond_publ_flag
O1 C2 1_555 1_555 1.448(3) no
O1 H101 1_555 1_555 1.000 no
O2 C6 1_555 1_555 1.453(3) no
O2 H102 1_555 1_555 1.000 no
C1 C2 1_555 1_555 1.535(3) no
C1 C8 1_555 1_555 1.527(3) no
C1 C9 1_555 1_555 1.527(3) no
C1 HC1 1_555 1_555 1.000 no
C2 C3 1_555 1_555 1.555(3) no
C2 C10 1_555 1_555 1.528(3) no
C3 C4 1_555 1_555 1.555(3) no
C3 C12 1_555 1_555 1.532(3) no
C3 HC3 1_555 1_555 1.000 no
C4 C5 1_555 1_555 1.532(3) no
C4 H1C4 1_555 1_555 1.000 no
C4 H2C4 1_555 1_555 1.000 no
C5 C6 1_555 1_555 1.529(3) no
C5 C9 1_555 1_555 1.524(3) no
C5 HC5 1_555 1_555 1.000 no
C6 C7 1_555 1_555 1.556(3) no
C6 C11 1_555 1_555 1.528(3) no
C7 C8 1_555 1_555 1.547(3) no
C7 C14 1_555 1_555 1.545(4) no
C7 HC7 1_555 1_555 1.000 no
C8 H1C8 1_555 1_555 1.000 no
C8 H2C8 1_555 1_555 1.000 no
C9 H1C9 1_555 1_555 1.000 no
C9 H2C9 1_555 1_555 1.000 no
C10 H1C10 1_555 1_555 1.000 no
C10 H2C10 1_555 1_555 1.000 no
C10 H3C10 1_555 1_555 1.000 no
C11 H1C11 1_555 1_555 1.000 no
C11 H2C11 1_555 1_555 1.000 no
C11 H3C11 1_555 1_555 1.000 no
C12 C13 1_555 1_555 1.512(4) no
C12 C13' 1_555 1_555 1.516(5) no
C12 H1C12 1_555 1_555 1.000 no
C12 H2C12 1_555 1_555 1.000 no
C12 H1'C12 1_555 1_555 1.000 no
C12 H2'C12 1_555 1_555 1.000 no
C13 C14 1_555 1_555 1.531(4) no
C13 H1C13 1_555 1_555 1.000 no
C13 H2C13 1_555 1_555 1.000 no
C13' C14 1_555 1_555 1.525(5) no
C13' H1C13' 1_555 1_555 1.000 no
C13' H2C13' 1_555 1_555 1.000 no
C14 H1C14 1_555 1_555 1.000 no
C14 H2C14 1_555 1_555 1.000 no
O1P C1P 1_555 1_555 1.319(3) no
O1P H101P 1_555 1_555 1.000 no
O2P C1P 1_555 1_555 1.199(3) no
C1P C2P 1_555 1_555 1.506(4) no
C2P C3P 1_555 1_555 1.507(6) no
C2P C3'P 1_555 1_555 1.499(8) no
C2P H1C2P 1_555 1_555 1.000 no
C2P H2C2P 1_555 1_555 1.000 no
C2P H1'C2P 1_555 1_555 1.000 no
C2P H2'C2P 1_555 1_555 1.000 no
C3P H1C3P 1_555 1_555 1.000 no
C3P H2C3P 1_555 1_555 1.000 no
C3P H3C3P 1_555 1_555 1.000 no
C3'P H1C3P' 1_555 1_555 1.000 no
C3'P H2C3P' 1_555 1_555 1.000 no
C3'P H3C3P' 1_555 1_555 1.000 no

loop_
_geom_hbond_atom_site_label_D
_geom_hbond_atom_site_label_H
_geom_hbond_atom_site_label_A
_geom_hbond_site_symmetry_A
_geom_hbond_distance_DH
_geom_hbond_distance_HA
_geom_hbond_distance_DA
_geom_hbond_angle_DHA
O1 H101 O2P 2_745 1.00 1.82 2.822(3) 180
O2 H102 O1 2_655 1.00 1.75 2.746(3) 180
O1P H101P O2 . 1.00 1.64 2.635(3) 180
